data_7117809
loop_
_publ_author_name
'Catherine Weetman'
'Michael S. Hill'
'Mary F. Mahon'

_publ_section_title
;
 Magnesium-catalysed hydroboration of isonitriles
;
_journal_name_full Chem.Commun.
_journal_page_first 14477
_journal_paper_doi 10.1039/C5cc05708F
_journal_volume 51
_journal_year 2015
_chemical_formula_sum 'C74.1 H109.2 Mg2 N6'
_chemical_formula_weight 1132.69
_chemical_name_systematic
;
 ?
;
_space_group_IT_number 14
_symmetry_cell_setting monoclinic
_symmetry_space_group_name_Hall '-P 2ybc'
_symmetry_space_group_name_H-M 'P 1 21/c 1'
_atom_sites_solution_hydrogens geom
_atom_sites_solution_primary direct
_atom_sites_solution_secondary difmap
_audit_creation_date
;
'Fri Aug 08 13:46:46 2014'
;
_audit_creation_method
;
CrysAlisPro, Agilent Technologies,
Version 1.171.37.33 (release 27-03-2014 CrysAlis171 .NET)
(compiled Mar 27 2014,17:12:48)
;
_audit_update_record
;
2015-07-27 deposited with the CCDC.
2015-08-11 downloaded from the CCDC.
;
_cell_angle_alpha 90.0
_cell_angle_beta 99.765(4)
_cell_angle_gamma 90.0
_cell_formula_units_Z 4
_cell_length_a 18.9579(8)
_cell_length_b 19.7413(9)
_cell_length_c 18.7107(8)
_cell_measurement_reflns_used 5873
_cell_measurement_temperature 150(2)
_cell_measurement_theta_max 70.5580
_cell_measurement_theta_min 4.4680
_cell_volume 6901.1(5)
_computing_cell_refinement
;
CrysAlisPro, Agilent Technologies,
Version 1.171.37.33 (release 27-03-2014 CrysAlis171 .NET)
(compiled Mar 27 2014,17:12:48)
;
_computing_data_collection
;
CrysAlisPro, Agilent Technologies,
Version 1.171.37.33 (release 27-03-2014 CrysAlis171 .NET)
(compiled Mar 27 2014,17:12:48)
;
_computing_data_reduction
;
CrysAlisPro, Agilent Technologies,
Version 1.171.37.33 (release 27-03-2014 CrysAlis171 .NET)
(compiled Mar 27 2014,17:12:48)
;
_computing_structure_refinement 'SHELXL-97 (Sheldrick, 1997)'
_computing_structure_solution 'SHELXS-97 (Sheldrick, 1990)'
_diffrn_ambient_temperature 150(2)
_diffrn_detector_area_resol_mean 8.1150
_diffrn_measured_fraction_theta_full 0.9987
_diffrn_measured_fraction_theta_max 0.9829
_diffrn_measurement_device_type 'SuperNova, Dual, Cu at zero, EosS2'
_diffrn_measurement_method '\w scans'
_diffrn_radiation_monochromator mirror
_diffrn_radiation_source 'fine-focus sealed tube'
_diffrn_radiation_type 'Cu K\a'
_diffrn_radiation_wavelength 1.54184
_diffrn_reflns_av_R_equivalents 0.0901
_diffrn_reflns_av_sigmaI/netI 0.1438
_diffrn_reflns_limit_h_max 22
_diffrn_reflns_limit_h_min -23
_diffrn_reflns_limit_k_max 24
_diffrn_reflns_limit_k_min -24
_diffrn_reflns_limit_l_max 23
_diffrn_reflns_limit_l_min -22
_diffrn_reflns_number 50997
_diffrn_reflns_theta_full 66.9682
_diffrn_reflns_theta_max 66.60
_diffrn_reflns_theta_min 4.2768
_exptl_absorpt_coefficient_mu 0.637
_exptl_absorpt_correction_T_max 0.916
_exptl_absorpt_correction_T_min 0.743
_exptl_absorpt_correction_type gaussian
_exptl_absorpt_process_details
;
CrysAlisPro, Agilent Technologies,
Version 1.171.37.33 (release 27-03-2014 CrysAlis171 .NET)
(compiled Mar 27 2014,17:12:48)
Numerical absorption correction based on gaussian integration over
   a multifaceted crystal model
Empirical absorption correction using spherical harmonics,
 implemented in SCALE3 ABSPACK scaling algorithm.
;
_exptl_crystal_colour colourless
_exptl_crystal_density_diffrn 1.090
_exptl_crystal_density_method 'not measured'
_exptl_crystal_description needle
_exptl_crystal_F_000 2479
_exptl_crystal_size_max 0.3233
_exptl_crystal_size_mid 0.0873
_exptl_crystal_size_min 0.0650
_refine_diff_density_max 0.402
_refine_diff_density_min -0.453
_refine_diff_density_rms 0.057
_refine_ls_extinction_method none
_refine_ls_goodness_of_fit_ref 1.034
_refine_ls_hydrogen_treatment mixed
_refine_ls_matrix_type full
_refine_ls_number_parameters 840
_refine_ls_number_reflns 12177
_refine_ls_number_restraints 59
_refine_ls_restrained_S_all 1.042
_refine_ls_R_factor_all 0.1157
_refine_ls_R_factor_gt 0.0810
_refine_ls_shift/su_max 0.001
_refine_ls_shift/su_mean 0.000
_refine_ls_structure_factor_coef Fsqd
_refine_ls_weighting_details 'calc w=1/[\s^2^(Fo^2^)+(0.1191P)^2^+2.3285P] where P=(Fo^2^+2Fc^2^)/3'
_refine_ls_weighting_scheme calc
_refine_ls_wR_factor_gt 0.2100
_refine_ls_wR_factor_ref 0.2414
_reflns_number_gt 8151
_reflns_number_total 12177
_reflns_threshold_expression >2sigma(I)
_cod_data_source_file c5cc05708f2.cif
_cod_data_source_block s14msh3
_cod_original_sg_symbol_H-M P21/c
_cod_original_formula_sum 'C74.10 H109.20 Mg2 N6'
_cod_database_code 7117809

loop_
_symmetry_equiv_pos_as_xyz
'x, y, z'
'-x, y+1/2, -z+1/2'
'-x, -y, -z'
'x, -y-1/2, z-1/2'

loop_
_atom_site_label
_atom_site_type_symbol
_atom_site_fract_x
_atom_site_fract_y
_atom_site_fract_z
_atom_site_U_iso_or_equiv
_atom_site_adp_type
_atom_site_occupancy
_atom_site_symmetry_multiplicity
_atom_site_calc_flag
_atom_site_refinement_flags
_atom_site_disorder_assembly
_atom_site_disorder_group
Mg1 Mg 0.03188(5) 0.55984(5) 0.43869(5) 0.0299(2) Uani 1 1 d . . .
Mg2 Mg 0.54249(5) 0.06616(5) 0.45473(5) 0.0346(3) Uani 1 1 d . . .
N1 N 0.10540(13) 0.54710(13) 0.36875(13) 0.0336(5) Uani 1 1 d . . .
N2 N 0.00144(13) 0.65569(13) 0.39537(14) 0.0332(6) Uani 1 1 d . . .
N3 N 0.07119(13) 0.56846(13) 0.55069(13) 0.0336(6) Uani 1 1 d . . .
N4 N 0.63573(13) 0.07389(14) 0.41017(14) 0.0369(6) Uani 1 1 d . . .
N5 N 0.52186(14) 0.16956(14) 0.44422(16) 0.0395(6) Uani 1 1 d . . .
N6 N 0.46725(15) 0.00273(15) 0.39182(16) 0.0442(7) Uani 1 1 d . . .
C1 C 0.2112(2) 0.5940(2) 0.3266(3) 0.0628(11) Uani 1 1 d . . .
H1A H 0.2486 0.5801 0.3668 0.094 Uiso 1 1 calc R . .
H1B H 0.2244 0.6374 0.3072 0.094 Uiso 1 1 calc R . .
H1C H 0.2063 0.5596 0.2883 0.094 Uiso 1 1 calc R . .
C2 C 0.14092(18) 0.60148(18) 0.35365(18) 0.0404(7) Uani 1 1 d . . .
C3 C 0.11746(18) 0.66832(17) 0.35992(19) 0.0422(8) Uani 1 1 d . . .
H3 H 0.1523 0.7023 0.3570 0.051 Uiso 1 1 calc R . .
C4 C 0.04994(18) 0.69241(17) 0.36981(17) 0.0390(7) Uani 1 1 d . . .
C5 C 0.0337(2) 0.76521(18) 0.3461(2) 0.0517(9) Uani 1 1 d . . .
H5A H -0.0109 0.7667 0.3109 0.078 Uiso 1 1 calc R . .
H5B H 0.0730 0.7831 0.3237 0.078 Uiso 1 1 calc R . .
H5C H 0.0285 0.7928 0.3885 0.078 Uiso 1 1 calc R . .
C6 C 0.12449(18) 0.48204(17) 0.34225(18) 0.0387(7) Uani 1 1 d . . .
C7 C 0.1736(2) 0.4403(2) 0.3845(2) 0.0532(9) Uani 1 1 d . . .
C8 C 0.2134(3) 0.4621(3) 0.4583(2) 0.0709(13) Uani 1 1 d . . .
H8 H 0.2005 0.5104 0.4662 0.085 Uiso 1 1 calc R . .
C9 C 0.2960(4) 0.4584(5) 0.4608(4) 0.131(3) Uani 1 1 d . . .
H9A H 0.3202 0.4857 0.5015 0.196 Uiso 1 1 calc R . .
H9B H 0.3079 0.4759 0.4153 0.196 Uiso 1 1 calc R . .
H9C H 0.3118 0.4112 0.4673 0.196 Uiso 1 1 calc R . .
C10 C 0.1943(5) 0.4212(3) 0.5186(3) 0.111(3) Uani 1 1 d . . .
H10A H 0.1426 0.4241 0.5181 0.166 Uiso 1 1 calc R . .
H10B H 0.2199 0.4386 0.5649 0.166 Uiso 1 1 calc R . .
H10C H 0.2077 0.3738 0.5128 0.166 Uiso 1 1 calc R . .
C11 C 0.1885(3) 0.3770(2) 0.3570(2) 0.0688(12) Uani 1 1 d . . .
H11 H 0.2214 0.3477 0.3860 0.083 Uiso 1 1 calc R . .
C12 C 0.1569(3) 0.3562(2) 0.2893(2) 0.0659(12) Uani 1 1 d . . .
H12 H 0.1681 0.3131 0.2714 0.079 Uiso 1 1 calc R . .
C13 C 0.1091(2) 0.3982(2) 0.2476(2) 0.0532(9) Uani 1 1 d . . .
H13 H 0.0874 0.3839 0.2005 0.064 Uiso 1 1 calc R . .
C14 C 0.09151(18) 0.46126(18) 0.27284(19) 0.0417(7) Uani 1 1 d . . .
C15 C 0.0389(2) 0.5059(2) 0.2244(2) 0.0532(9) Uani 1 1 d . . .
H15 H 0.0194 0.5389 0.2566 0.064 Uiso 1 1 calc R . .
C16 C 0.0753(3) 0.5466(3) 0.1733(3) 0.0963(19) Uani 1 1 d . . .
H16A H 0.1126 0.5749 0.2013 0.144 Uiso 1 1 calc R . .
H16B H 0.0401 0.5755 0.1434 0.144 Uiso 1 1 calc R . .
H16C H 0.0970 0.5159 0.1421 0.144 Uiso 1 1 calc R . .
C17 C -0.0244(3) 0.4670(3) 0.1836(3) 0.0801(15) Uani 1 1 d . . .
H17A H -0.0086 0.4390 0.1460 0.120 Uiso 1 1 calc R . .
H17B H -0.0611 0.4989 0.1610 0.120 Uiso 1 1 calc R . .
H17C H -0.0445 0.4378 0.2175 0.120 Uiso 1 1 calc R . .
C18 C -0.06824(17) 0.68507(16) 0.39452(18) 0.0378(7) Uani 1 1 d . . .
C19 C -0.08083(19) 0.73109(19) 0.4484(2) 0.0459(8) Uani 1 1 d . . .
C20 C -0.0234(2) 0.7498(2) 0.5119(2) 0.0592(11) Uani 1 1 d . . .
H20 H 0.0229 0.7308 0.5022 0.071 Uiso 1 1 calc R . .
C21 C -0.0400(3) 0.7162(3) 0.5811(2) 0.0736(14) Uani 1 1 d . . .
H21A H -0.0032 0.7287 0.6222 0.110 Uiso 1 1 calc R . .
H21B H -0.0406 0.6669 0.5751 0.110 Uiso 1 1 calc R . .
H21C H -0.0869 0.7315 0.5901 0.110 Uiso 1 1 calc R . .
C22 C -0.0135(3) 0.8258(3) 0.5231(3) 0.0795(16) Uani 1 1 d . . .
H22A H -0.0553 0.8447 0.5405 0.119 Uiso 1 1 calc R . .
H22B H -0.0085 0.8473 0.4770 0.119 Uiso 1 1 calc R . .
H22C H 0.0295 0.8344 0.5590 0.119 Uiso 1 1 calc R . .
C23 C -0.1487(2) 0.7592(2) 0.4435(2) 0.0535(9) Uani 1 1 d . . .
H23 H -0.1575 0.7905 0.4796 0.064 Uiso 1 1 calc R . .
C24 C -0.20326(19) 0.7433(2) 0.3883(2) 0.0509(9) Uani 1 1 d . . .
H24 H -0.2489 0.7640 0.3856 0.061 Uiso 1 1 calc R . .
C25 C -0.19131(18) 0.69712(18) 0.33695(19) 0.0448(8) Uani 1 1 d . . .
H25 H -0.2295 0.6854 0.2992 0.054 Uiso 1 1 calc R . .
C26 C -0.12442(17) 0.66674(17) 0.33862(18) 0.0384(7) Uani 1 1 d . . .
C27 C -0.11336(18) 0.61641(18) 0.28032(18) 0.0419(8) Uani 1 1 d . . .
H27 H -0.0693 0.5897 0.2992 0.050 Uiso 1 1 calc R . .
C28 C -0.1001(3) 0.6530(2) 0.2120(2) 0.0627(11) Uani 1 1 d . . .
H28A H -0.1403 0.6835 0.1950 0.094 Uiso 1 1 calc R . .
H28B H -0.0958 0.6197 0.1741 0.094 Uiso 1 1 calc R . .
H28C H -0.0558 0.6793 0.2229 0.094 Uiso 1 1 calc R . .
C29 C -0.1751(2) 0.5664(2) 0.2625(2) 0.0574(10) Uani 1 1 d . . .
H29A H -0.1835 0.5442 0.3071 0.086 Uiso 1 1 calc R . .
H29B H -0.1630 0.5322 0.2285 0.086 Uiso 1 1 calc R . .
H29C H -0.2184 0.5906 0.2403 0.086 Uiso 1 1 calc R . .
C30 C 0.04410(17) 0.52303(17) 0.58702(17) 0.0372(7) Uani 1 1 d D . .
C31 C 0.12057(18) 0.62229(17) 0.58609(17) 0.0400(7) Uani 1 1 d . . .
H31 H 0.1025 0.6661 0.5632 0.048 Uiso 1 1 calc R . .
C32 C 0.19434(18) 0.6120(2) 0.5677(2) 0.0478(8) Uani 1 1 d . . .
H32A H 0.1908 0.6096 0.5143 0.057 Uiso 1 1 calc R . .
H32B H 0.2139 0.5683 0.5882 0.057 Uiso 1 1 calc R . .
C33 C 0.2455(2) 0.6688(2) 0.5971(2) 0.0575(10) Uani 1 1 d . . .
H33A H 0.2300 0.7114 0.5711 0.069 Uiso 1 1 calc R . .
H33B H 0.2941 0.6579 0.5880 0.069 Uiso 1 1 calc R . .
C34 C 0.2476(2) 0.6791(2) 0.6784(2) 0.0588(10) Uani 1 1 d . . .
H34A H 0.2692 0.6389 0.7051 0.071 Uiso 1 1 calc R . .
H34B H 0.2778 0.7189 0.6950 0.071 Uiso 1 1 calc R . .
C35 C 0.1734(2) 0.6901(2) 0.6948(2) 0.0570(10) Uani 1 1 d . . .
H35A H 0.1534 0.7326 0.6716 0.068 Uiso 1 1 calc R . .
H35B H 0.1758 0.6949 0.7478 0.068 Uiso 1 1 calc R . .
C36 C 0.12418(19) 0.63127(19) 0.66736(19) 0.0446(8) Uani 1 1 d . . .
H36A H 0.1424 0.5892 0.6928 0.054 Uiso 1 1 calc R . .
H36B H 0.0756 0.6401 0.6780 0.054 Uiso 1 1 calc R . .
C37 C 0.6993(3) 0.1227(3) 0.3177(3) 0.0696(12) Uani 1 1 d . . .
H37A H 0.7453 0.1282 0.3501 0.104 Uiso 1 1 calc R . .
H37B H 0.6922 0.1604 0.2831 0.104 Uiso 1 1 calc R . .
H37C H 0.6992 0.0798 0.2913 0.104 Uiso 1 1 calc R . .
C38 C 0.63925(19) 0.1223(2) 0.3620(2) 0.0464(8) Uani 1 1 d . . .
C39 C 0.5909(2) 0.1764(2) 0.3479(2) 0.0518(9) Uani 1 1 d . . .
H39 H 0.5917 0.1995 0.3035 0.062 Uiso 1 1 calc R . .
C40 C 0.54155(19) 0.20176(19) 0.3893(2) 0.0478(8) Uani 1 1 d . . .
C41 C 0.5118(3) 0.2711(2) 0.3670(3) 0.0713(13) Uani 1 1 d . . .
H41A H 0.4625 0.2666 0.3411 0.107 Uiso 1 1 calc R . .
H41B H 0.5413 0.2925 0.3350 0.107 Uiso 1 1 calc R . .
H41C H 0.5123 0.2992 0.4102 0.107 Uiso 1 1 calc R . .
C42 C 0.69639(17) 0.02893(18) 0.4257(2) 0.0442(8) Uani 1 1 d . . .
C43 C 0.75068(19) 0.0436(2) 0.4835(2) 0.0550(10) Uani 1 1 d . . .
C44 C 0.7478(2) 0.1046(2) 0.5312(3) 0.0720(14) Uani 1 1 d . . .
H44 H 0.6982 0.1235 0.5200 0.086 Uiso 1 1 calc R . .
C45 C 0.7995(5) 0.1599(3) 0.5140(4) 0.144(4) Uani 1 1 d . . .
H45A H 0.7936 0.2006 0.5424 0.215 Uiso 1 1 calc R . .
H45B H 0.7890 0.1708 0.4622 0.215 Uiso 1 1 calc R . .
H45C H 0.8488 0.1435 0.5265 0.215 Uiso 1 1 calc R . .
C46 C 0.7633(3) 0.0883(3) 0.6118(3) 0.0923(18) Uani 1 1 d . . .
H46A H 0.7302 0.0530 0.6226 0.138 Uiso 1 1 calc R . .
H46B H 0.7569 0.1291 0.6397 0.138 Uiso 1 1 calc R . .
H46C H 0.8126 0.0721 0.6249 0.138 Uiso 1 1 calc R . .
C47 C 0.8108(2) 0.0017(2) 0.4963(3) 0.0733(14) Uani 1 1 d . . .
H47 H 0.8483 0.0119 0.5353 0.088 Uiso 1 1 calc R . .
C48 C 0.8172(2) -0.0535(2) 0.4543(3) 0.0770(16) Uani 1 1 d . . .
H48 H 0.8588 -0.0810 0.4636 0.092 Uiso 1 1 calc R . .
C49 C 0.7632(2) -0.0691(2) 0.3988(3) 0.0724(13) Uani 1 1 d . . .
H49 H 0.7676 -0.1078 0.3698 0.087 Uiso 1 1 calc R . .
C50 C 0.7012(2) -0.0289(2) 0.3835(2) 0.0556(10) Uani 1 1 d . . .
C51 C 0.6434(3) -0.0498(2) 0.3220(3) 0.0713(13) Uani 1 1 d . . .
H51 H 0.6064 -0.0132 0.3149 0.086 Uiso 1 1 calc R . .
C52 C 0.6713(5) -0.0597(5) 0.2491(4) 0.162(4) Uani 1 1 d . . .
H52A H 0.6925 -0.0173 0.2356 0.243 Uiso 1 1 calc R . .
H52B H 0.6314 -0.0725 0.2110 0.243 Uiso 1 1 calc R . .
H52C H 0.7075 -0.0956 0.2547 0.243 Uiso 1 1 calc R . .
C53 C 0.6076(3) -0.1143(3) 0.3391(3) 0.0836(16) Uani 1 1 d . . .
H53A H 0.6427 -0.1512 0.3455 0.125 Uiso 1 1 calc R . .
H53B H 0.5688 -0.1254 0.2991 0.125 Uiso 1 1 calc R . .
H53C H 0.5878 -0.1085 0.3838 0.125 Uiso 1 1 calc R . .
C54 C 0.4824(2) 0.20704(19) 0.4912(2) 0.0532(9) Uani 1 1 d . . .
C55 C 0.5202(3) 0.2393(3) 0.5524(3) 0.0889(19) Uani 1 1 d . . .
C56 C 0.6016(3) 0.2372(4) 0.5694(4) 0.116(3) Uani 1 1 d . . .
H56 H 0.6180 0.1960 0.5457 0.140 Uiso 1 1 calc R . .
C57 C 0.6337(4) 0.2988(7) 0.5383(4) 0.196(6) Uani 1 1 d . . .
H57A H 0.6099 0.3399 0.5517 0.295 Uiso 1 1 calc R . .
H57B H 0.6269 0.2951 0.4854 0.295 Uiso 1 1 calc R . .
H57C H 0.6850 0.3013 0.5579 0.295 Uiso 1 1 calc R . .
C58 C 0.6327(4) 0.2346(4) 0.6482(4) 0.118(3) Uani 1 1 d . . .
H58A H 0.6845 0.2270 0.6539 0.177 Uiso 1 1 calc R . .
H58B H 0.6106 0.1975 0.6712 0.177 Uiso 1 1 calc R . .
H58C H 0.6236 0.2776 0.6711 0.177 Uiso 1 1 calc R . .
C59 C 0.4819(4) 0.2745(4) 0.5973(5) 0.127(3) Uani 1 1 d . . .
H59 H 0.5070 0.2962 0.6393 0.152 Uiso 1 1 calc R . .
C60 C 0.4088(4) 0.2788(3) 0.5823(5) 0.127(3) Uani 1 1 d . . .
H60 H 0.3837 0.3040 0.6133 0.152 Uiso 1 1 calc R . .
C61 C 0.3721(3) 0.2468(2) 0.5230(4) 0.094(2) Uani 1 1 d . . .
H61 H 0.3214 0.2503 0.5131 0.113 Uiso 1 1 calc R . .
C62 C 0.4068(2) 0.2089(2) 0.4760(3) 0.0615(11) Uani 1 1 d . . .
C63 C 0.3641(2) 0.1715(3) 0.4139(3) 0.0681(13) Uani 1 1 d . . .
H63 H 0.3982 0.1497 0.3856 0.082 Uiso 1 1 calc R . .
C64 C 0.3162(4) 0.2195(4) 0.3632(6) 0.179(5) Uani 1 1 d . . .
H64A H 0.2668 0.2155 0.3716 0.269 Uiso 1 1 calc R . .
H64B H 0.3184 0.2077 0.3127 0.269 Uiso 1 1 calc R . .
H64C H 0.3328 0.2662 0.3726 0.269 Uiso 1 1 calc R . .
C65 C 0.3184(3) 0.1166(3) 0.4386(4) 0.0894(17) Uani 1 1 d . . .
H65A H 0.3490 0.0841 0.4689 0.134 Uiso 1 1 calc R . .
H65B H 0.2918 0.0932 0.3961 0.134 Uiso 1 1 calc R . .
H65C H 0.2846 0.1368 0.4667 0.134 Uiso 1 1 calc R . .
C66 C 0.5582(2) 0.0407(2) 0.5692(2) 0.0540(10) Uani 1 1 d D . .
C67 C 0.4560(4) -0.0048(3) 0.3102(4) 0.0341(15) Uani 0.60 1 d P A 1
H67 H 0.5036 -0.0005 0.2945 0.041 Uiso 0.60 1 calc PR A 1
C68 C 0.4102(4) 0.0585(4) 0.2815(4) 0.0647(19) Uani 0.60 1 d P A 1
H68A H 0.3622 0.0541 0.2954 0.078 Uiso 0.60 1 calc PR A 1
H68B H 0.4331 0.0995 0.3057 0.078 Uiso 0.60 1 calc PR A 1
C69 C 0.4012(6) 0.0680(6) 0.2015(5) 0.098(4) Uani 0.60 1 d P A 1
H69A H 0.4472 0.0815 0.1874 0.118 Uiso 0.60 1 calc PR A 1
H69B H 0.3655 0.1039 0.1856 0.118 Uiso 0.60 1 calc PR A 1
C70 C 0.3736(9) -0.0055(8) 0.1632(6) 0.102(4) Uani 0.60 1 d P A 1
H70A H 0.3228 -0.0123 0.1678 0.123 Uiso 0.60 1 calc PR A 1
H70B H 0.3762 -0.0033 0.1109 0.123 Uiso 0.60 1 calc PR A 1
C71 C 0.4145(4) -0.0628(5) 0.1945(4) 0.069(2) Uani 0.60 1 d P A 1
H71A H 0.4628 -0.0613 0.1811 0.082 Uiso 0.60 1 calc PR A 1
H71B H 0.3909 -0.1051 0.1746 0.082 Uiso 0.60 1 calc PR A 1
C72 C 0.4214(3) -0.0632(4) 0.2763(3) 0.0494(15) Uani 0.60 1 d P A 1
H72A H 0.3730 -0.0667 0.2892 0.059 Uiso 0.60 1 calc PR A 1
H72B H 0.4487 -0.1039 0.2956 0.059 Uiso 0.60 1 calc PR A 1
C73 C 0.4629(5) 0.0444(6) -0.0496(6) 0.096(3) Uani 0.60 1 d P . .
H73 H 0.4368 0.0749 -0.0835 0.116 Uiso 0.60 1 calc PR . .
C74 C 0.4997(5) 0.0687(6) 0.0140(6) 0.087(3) Uani 0.60 1 d P . .
H74 H 0.4998 0.1161 0.0229 0.104 Uiso 0.60 1 calc PR . .
C75 C 0.5372(5) 0.0262(6) 0.0660(6) 0.090(3) Uani 0.60 1 d P . .
C76 C 0.5803(9) 0.0563(10) 0.1406(10) 0.079(5) Uani 0.30 1 d P . .
H76A H 0.5961 0.1025 0.1325 0.118 Uiso 0.30 1 calc PR . .
H76B H 0.6222 0.0278 0.1575 0.118 Uiso 0.30 1 calc PR . .
H76C H 0.5490 0.0568 0.1772 0.118 Uiso 0.30 1 calc PR . .
C67A C 0.4349(8) 0.0160(7) 0.3133(6) 0.063(4) Uani 0.40 1 d PDU A 2
H67A H 0.4003 0.0491 0.3282 0.075 Uiso 0.40 1 calc PR A 2
C68A C 0.4698(7) 0.0691(6) 0.2794(5) 0.076(3) Uani 0.40 1 d PDU A 2
H68C H 0.5203 0.0726 0.3038 0.092 Uiso 0.40 1 calc PR A 2
H68D H 0.4461 0.1128 0.2859 0.092 Uiso 0.40 1 calc PR A 2
C69A C 0.4679(9) 0.0571(12) 0.2024(7) 0.169(10) Uani 0.40 1 d PDU A 2
H69C H 0.4866 0.0977 0.1808 0.203 Uiso 0.40 1 calc PR A 2
H69D H 0.5000 0.0187 0.1965 0.203 Uiso 0.40 1 calc PR A 2
C70A C 0.3990(8) 0.0426(9) 0.1643(5) 0.089(4) Uani 0.40 1 d PDU A 2
H70C H 0.4020 0.0344 0.1127 0.106 Uiso 0.40 1 calc PR A 2
H70D H 0.3678 0.0824 0.1666 0.106 Uiso 0.40 1 calc PR A 2
C71A C 0.3665(8) -0.0169(8) 0.1932(7) 0.074(4) Uani 0.40 1 d PDU A 2
H71C H 0.3141 -0.0161 0.1763 0.089 Uiso 0.40 1 calc PR A 2
H71D H 0.3857 -0.0586 0.1744 0.089 Uiso 0.40 1 calc PR A 2
C72A C 0.3806(11) -0.0182(10) 0.2709(7) 0.142(8) Uani 0.40 1 d PDU A 2
H72C H 0.3359 -0.0032 0.2868 0.171 Uiso 0.40 1 calc PR A 2
H72D H 0.3869 -0.0665 0.2847 0.171 Uiso 0.40 1 calc PR A 2
H30 H 0.0629(17) 0.5289(19) 0.6401(11) 0.039(9) Uiso 1 1 d D . .
H66 H 0.591(2) 0.073(2) 0.597(3) 0.086(16) Uiso 1 1 d D . .

loop_
_atom_site_aniso_label
_atom_site_aniso_U_11
_atom_site_aniso_U_22
_atom_site_aniso_U_33
_atom_site_aniso_U_23
_atom_site_aniso_U_13
_atom_site_aniso_U_12
Mg1 0.0347(5) 0.0280(5) 0.0262(5) 0.0014(4) 0.0025(4) -0.0005(4)
Mg2 0.0339(5) 0.0354(6) 0.0334(5) -0.0020(4) 0.0030(4) -0.0009(4)
N1 0.0411(13) 0.0322(13) 0.0280(12) -0.0008(10) 0.0075(10) 0.0005(11)
N2 0.0398(13) 0.0263(12) 0.0321(13) 0.0008(10) 0.0025(10) 0.0030(10)
N3 0.0379(13) 0.0320(13) 0.0300(12) -0.0016(11) 0.0035(10) -0.0001(10)
N4 0.0340(12) 0.0399(15) 0.0364(14) -0.0012(12) 0.0048(10) 0.0011(11)
N5 0.0376(13) 0.0336(14) 0.0467(16) -0.0060(12) 0.0054(11) 0.0001(11)
N6 0.0481(15) 0.0432(16) 0.0385(15) -0.0006(13) -0.0010(12) -0.0095(13)
C1 0.062(2) 0.048(2) 0.087(3) -0.006(2) 0.036(2) -0.0062(18)
C2 0.0463(17) 0.0378(18) 0.0384(17) -0.0057(14) 0.0111(13) -0.0052(14)
C3 0.0502(18) 0.0310(17) 0.0478(19) -0.0025(14) 0.0149(14) -0.0100(14)
C4 0.0492(18) 0.0307(16) 0.0358(16) -0.0011(13) 0.0035(13) -0.0001(13)
C5 0.065(2) 0.0298(18) 0.060(2) 0.0086(16) 0.0117(18) -0.0007(16)
C6 0.0515(18) 0.0326(17) 0.0347(16) -0.0003(13) 0.0148(13) 0.0006(14)
C7 0.078(3) 0.042(2) 0.0410(19) 0.0057(16) 0.0151(17) 0.0137(18)
C8 0.103(4) 0.062(3) 0.042(2) 0.007(2) -0.003(2) 0.030(3)
C9 0.119(5) 0.178(8) 0.078(4) -0.030(5) -0.031(4) 0.053(5)
C10 0.221(8) 0.066(3) 0.045(3) 0.015(2) 0.026(4) 0.028(4)
C11 0.106(4) 0.047(2) 0.056(3) 0.008(2) 0.020(2) 0.026(2)
C12 0.107(4) 0.034(2) 0.061(3) -0.0027(19) 0.029(2) 0.011(2)
C13 0.070(2) 0.042(2) 0.050(2) -0.0130(17) 0.0156(17) -0.0094(18)
C14 0.0469(17) 0.0403(18) 0.0404(18) -0.0036(15) 0.0143(14) -0.0044(14)
C15 0.056(2) 0.057(2) 0.044(2) -0.0161(18) 0.0016(16) 0.0069(18)
C16 0.094(4) 0.101(4) 0.090(4) 0.049(4) 0.005(3) 0.010(3)
C17 0.074(3) 0.094(4) 0.064(3) -0.013(3) -0.011(2) -0.009(3)
C18 0.0410(16) 0.0318(16) 0.0403(17) 0.0031(14) 0.0061(13) 0.0060(13)
C19 0.0500(19) 0.0412(19) 0.0442(19) -0.0024(15) 0.0016(15) 0.0109(15)
C20 0.056(2) 0.063(3) 0.054(2) -0.020(2) -0.0036(17) 0.0213(19)
C21 0.084(3) 0.080(3) 0.052(2) -0.014(2) 0.000(2) 0.031(3)
C22 0.065(3) 0.075(3) 0.091(4) -0.040(3) -0.007(2) 0.011(2)
C23 0.056(2) 0.048(2) 0.055(2) -0.0058(18) 0.0055(17) 0.0175(17)
C24 0.0433(18) 0.051(2) 0.058(2) 0.0050(18) 0.0069(15) 0.0188(16)
C25 0.0452(17) 0.0429(19) 0.0438(18) 0.0071(16) 0.0001(14) 0.0031(15)
C26 0.0433(16) 0.0347(17) 0.0358(17) 0.0098(13) 0.0026(13) 0.0065(13)
C27 0.0457(17) 0.0429(19) 0.0344(16) 0.0028(14) -0.0007(13) 0.0027(14)
C28 0.087(3) 0.056(2) 0.047(2) 0.0004(19) 0.018(2) 0.000(2)
C29 0.064(2) 0.048(2) 0.058(2) -0.0047(19) 0.0048(18) -0.0054(18)
C30 0.0413(16) 0.0348(17) 0.0332(16) -0.0006(13) -0.0006(12) -0.0037(13)
C31 0.0487(17) 0.0357(17) 0.0333(16) 0.0004(14) 0.0008(13) -0.0066(14)
C32 0.0464(18) 0.054(2) 0.0417(19) 0.0011(16) 0.0031(14) -0.0045(16)
C33 0.054(2) 0.061(3) 0.055(2) 0.008(2) 0.0050(17) -0.0179(19)
C34 0.058(2) 0.055(2) 0.058(2) -0.0079(19) -0.0060(18) -0.0169(18)
C35 0.068(2) 0.052(2) 0.047(2) -0.0111(18) -0.0034(17) -0.0083(19)
C36 0.0489(18) 0.044(2) 0.0401(18) -0.0058(15) 0.0046(14) -0.0034(15)
C37 0.084(3) 0.066(3) 0.070(3) 0.015(2) 0.045(2) 0.013(2)
C38 0.0517(19) 0.048(2) 0.0408(18) 0.0042(16) 0.0111(14) 0.0058(16)
C39 0.067(2) 0.052(2) 0.0386(18) 0.0138(17) 0.0129(16) 0.0144(18)
C40 0.0457(18) 0.043(2) 0.051(2) 0.0016(17) -0.0003(15) 0.0072(15)
C41 0.077(3) 0.056(3) 0.081(3) 0.019(2) 0.013(2) 0.022(2)
C42 0.0373(16) 0.0389(18) 0.058(2) 0.0080(16) 0.0128(14) 0.0039(14)
C43 0.0423(18) 0.044(2) 0.074(3) 0.0054(19) -0.0019(17) 0.0020(15)
C44 0.062(2) 0.062(3) 0.077(3) -0.004(2) -0.030(2) 0.010(2)
C45 0.244(10) 0.066(4) 0.109(6) -0.004(4) -0.005(6) -0.061(5)
C46 0.085(4) 0.098(4) 0.084(4) 0.000(3) -0.015(3) 0.010(3)
C47 0.044(2) 0.060(3) 0.108(4) 0.021(3) -0.009(2) 0.0054(19)
C48 0.043(2) 0.052(3) 0.135(5) 0.015(3) 0.016(2) 0.0128(19)
C49 0.066(3) 0.045(2) 0.110(4) 0.000(2) 0.027(3) 0.016(2)
C50 0.055(2) 0.046(2) 0.070(3) 0.0020(19) 0.0223(18) 0.0027(17)
C51 0.087(3) 0.050(2) 0.076(3) -0.015(2) 0.011(2) 0.007(2)
C52 0.197(9) 0.203(11) 0.095(5) -0.048(6) 0.051(6) -0.098(8)
C53 0.071(3) 0.071(3) 0.104(4) -0.010(3) 0.001(3) -0.004(2)
C54 0.051(2) 0.0349(18) 0.078(3) -0.0143(18) 0.0246(18) -0.0021(15)
C55 0.082(3) 0.081(4) 0.115(4) -0.060(3) 0.047(3) -0.029(3)
C56 0.077(3) 0.172(7) 0.104(5) -0.100(5) 0.025(3) -0.037(4)
C57 0.103(5) 0.389(17) 0.093(5) 0.022(8) 0.003(4) -0.135(8)
C58 0.136(6) 0.090(5) 0.126(6) -0.037(4) 0.013(5) -0.018(4)
C59 0.122(5) 0.106(5) 0.175(7) -0.098(5) 0.087(5) -0.056(4)
C60 0.118(5) 0.066(3) 0.230(9) -0.075(5) 0.125(6) -0.037(3)
C61 0.076(3) 0.043(2) 0.180(7) -0.015(3) 0.074(4) -0.005(2)
C62 0.055(2) 0.0348(19) 0.101(3) 0.007(2) 0.030(2) 0.0088(16)
C63 0.042(2) 0.071(3) 0.087(3) 0.019(3) -0.0005(19) 0.0010(19)
C64 0.120(6) 0.137(7) 0.237(11) 0.104(7) -0.093(7) -0.039(5)
C65 0.096(4) 0.067(3) 0.114(5) -0.011(3) 0.041(3) -0.024(3)
C66 0.062(2) 0.059(2) 0.0384(19) 0.0007(17) -0.0002(16) -0.0147(19)
C67 0.040(3) 0.030(3) 0.032(3) 0.003(2) 0.004(2) 0.010(3)
C68 0.080(5) 0.050(4) 0.061(4) 0.004(4) 0.001(4) 0.013(4)
C69 0.106(7) 0.139(11) 0.051(5) 0.048(6) 0.018(5) 0.051(7)
C70 0.139(10) 0.116(11) 0.044(6) -0.003(6) -0.008(6) 0.001(8)
C71 0.076(5) 0.088(6) 0.038(4) -0.007(4) 0.000(3) -0.010(4)
C72 0.038(3) 0.078(5) 0.030(3) -0.011(3) -0.002(2) 0.003(3)
C73 0.083(6) 0.104(8) 0.107(8) -0.003(6) 0.031(5) -0.022(5)
C74 0.076(5) 0.086(6) 0.100(7) -0.006(6) 0.020(5) -0.016(5)
C75 0.083(6) 0.092(7) 0.098(7) -0.008(6) 0.025(5) -0.009(5)
C76 0.071(9) 0.079(11) 0.085(12) 0.003(9) 0.008(8) -0.022(9)
C67A 0.078(7) 0.051(6) 0.051(6) 0.004(5) -0.014(5) -0.008(5)
C68A 0.087(6) 0.077(6) 0.058(5) 0.009(5) -0.012(4) -0.036(5)
C69A 0.173(11) 0.164(12) 0.171(12) 0.016(7) 0.031(7) -0.011(7)
C70A 0.103(7) 0.077(6) 0.081(7) 0.012(6) 0.000(6) -0.021(6)
C71A 0.081(6) 0.074(6) 0.060(7) -0.009(6) -0.005(5) -0.022(5)
C72A 0.145(9) 0.144(10) 0.134(10) 0.008(7) 0.014(6) -0.018(7)

loop_
_atom_type_symbol
_atom_type_description
_atom_type_scat_dispersion_real
_atom_type_scat_dispersion_imag
_atom_type_scat_source
C C 0.0181 0.0091 'International Tables Vol C Tables 4.2.6.8 and 6.1.1.4'
H H 0.0000 0.0000 'International Tables Vol C Tables 4.2.6.8 and 6.1.1.4'
N N 0.0311 0.0180 'International Tables Vol C Tables 4.2.6.8 and 6.1.1.4'
Mg Mg 0.1719 0.1771 'International Tables Vol C Tables 4.2.6.8 and 6.1.1.4'

loop_
_geom_angle_atom_site_label_1
_geom_angle_atom_site_label_2
_geom_angle_atom_site_label_3
_geom_angle
_geom_angle_site_symmetry_1
_geom_angle_site_symmetry_3
N1 Mg1 N2 92.04(11) . .
N1 Mg1 N3 118.22(10) . .
N2 Mg1 N3 109.79(11) . .
N1 Mg1 C30 104.98(12) . 3_566
N2 Mg1 C30 117.59(11) . 3_566
N3 Mg1 C30 112.90(12) . 3_566
N1 Mg1 Mg1 130.31(9) . 3_566
N2 Mg1 Mg1 136.82(9) . 3_566
N3 Mg1 Mg1 61.65(8) . 3_566
C30 Mg1 Mg1 51.25(9) 3_566 3_566
N5 Mg2 N4 92.80(12) . .
N5 Mg2 N6 115.62(12) . .
N4 Mg2 N6 111.14(12) . .
N5 Mg2 C66 108.20(15) . .
N4 Mg2 C66 115.32(14) . .
N6 Mg2 C66 112.42(14) . .
N5 Mg2 C66 127.24(12) . 3_656
N4 Mg2 C66 125.92(13) . 3_656
N6 Mg2 C66 24.73(11) . 3_656
C66 Mg2 C66 87.69(13) . 3_656
N5 Mg2 Mg2 131.12(10) . 3_656
N4 Mg2 Mg2 135.41(9) . 3_656
N6 Mg2 Mg2 61.35(9) . 3_656
C66 Mg2 Mg2 51.07(11) . 3_656
C66 Mg2 Mg2 36.62(8) 3_656 3_656
C2 N1 C6 118.8(3) . .
C2 N1 Mg1 117.1(2) . .
C6 N1 Mg1 123.8(2) . .
C4 N2 C18 117.9(3) . .
C4 N2 Mg1 118.1(2) . .
C18 N2 Mg1 123.9(2) . .
C30 N3 C31 122.6(3) . .
C30 N3 Mg1 111.4(2) . .
C31 N3 Mg1 126.0(2) . .
C38 N4 C42 116.8(3) . .
C38 N4 Mg2 118.0(2) . .
C42 N4 Mg2 125.1(2) . .
C40 N5 C54 118.1(3) . .
C40 N5 Mg2 118.3(2) . .
C54 N5 Mg2 123.4(2) . .
C66 N6 C67 120.7(4) 3_656 .
C66 N6 C67A 122.8(5) 3_656 .
C67 N6 C67A 22.1(6) . .
C66 N6 Mg2 111.6(2) 3_656 .
C67 N6 Mg2 126.2(3) . .
C67A N6 Mg2 124.4(5) . .
C2 C1 H1A 109.5 . .
C2 C1 H1B 109.5 . .
H1A C1 H1B 109.5 . .
C2 C1 H1C 109.5 . .
H1A C1 H1C 109.5 . .
H1B C1 H1C 109.5 . .
N1 C2 C3 124.4(3) . .
N1 C2 C1 120.1(3) . .
C3 C2 C1 115.4(3) . .
C2 C3 C4 129.6(3) . .
C2 C3 H3 115.2 . .
C4 C3 H3 115.2 . .
N2 C4 C3 124.5(3) . .
N2 C4 C5 120.3(3) . .
C3 C4 C5 115.2(3) . .
C4 C5 H5A 109.5 . .
C4 C5 H5B 109.5 . .
H5A C5 H5B 109.5 . .
C4 C5 H5C 109.5 . .
H5A C5 H5C 109.5 . .
H5B C5 H5C 109.5 . .
C7 C6 C14 120.3(3) . .
C7 C6 N1 121.1(3) . .
C14 C6 N1 118.6(3) . .
C6 C7 C11 118.6(4) . .
C6 C7 C8 122.1(4) . .
C11 C7 C8 119.2(4) . .
C10 C8 C7 112.9(5) . .
C10 C8 C9 108.9(5) . .
C7 C8 C9 110.8(4) . .
C10 C8 H8 108.0 . .
C7 C8 H8 108.0 . .
C9 C8 H8 108.0 . .
C8 C9 H9A 109.5 . .
C8 C9 H9B 109.5 . .
H9A C9 H9B 109.5 . .
C8 C9 H9C 109.5 . .
H9A C9 H9C 109.5 . .
H9B C9 H9C 109.5 . .
C8 C10 H10A 109.5 . .
C8 C10 H10B 109.5 . .
H10A C10 H10B 109.5 . .
C8 C10 H10C 109.5 . .
H10A C10 H10C 109.5 . .
H10B C10 H10C 109.5 . .
C12 C11 C7 121.7(4) . .
C12 C11 H11 119.2 . .
C7 C11 H11 119.2 . .
C11 C12 C13 119.2(4) . .
C11 C12 H12 120.4 . .
C13 C12 H12 120.4 . .
C12 C13 C14 121.4(4) . .
C12 C13 H13 119.3 . .
C14 C13 H13 119.3 . .
C13 C14 C6 118.7(3) . .
C13 C14 C15 119.3(3) . .
C6 C14 C15 122.0(3) . .
C16 C15 C14 111.4(4) . .
C16 C15 C17 111.2(4) . .
C14 C15 C17 113.1(4) . .
C16 C15 H15 106.9 . .
C14 C15 H15 106.9 . .
C17 C15 H15 106.9 . .
C15 C16 H16A 109.5 . .
C15 C16 H16B 109.5 . .
H16A C16 H16B 109.5 . .
C15 C16 H16C 109.5 . .
H16A C16 H16C 109.5 . .
H16B C16 H16C 109.5 . .
C15 C17 H17A 109.5 . .
C15 C17 H17B 109.5 . .
H17A C17 H17B 109.5 . .
C15 C17 H17C 109.5 . .
H17A C17 H17C 109.5 . .
H17B C17 H17C 109.5 . .
C26 C18 C19 120.0(3) . .
C26 C18 N2 118.8(3) . .
C19 C18 N2 121.2(3) . .
C23 C19 C18 118.6(3) . .
C23 C19 C20 119.2(3) . .
C18 C19 C20 122.2(3) . .
C19 C20 C22 113.8(3) . .
C19 C20 C21 109.5(4) . .
C22 C20 C21 110.4(4) . .
C19 C20 H20 107.6 . .
C22 C20 H20 107.6 . .
C21 C20 H20 107.6 . .
C20 C21 H21A 109.5 . .
C20 C21 H21B 109.5 . .
H21A C21 H21B 109.5 . .
C20 C21 H21C 109.5 . .
H21A C21 H21C 109.5 . .
H21B C21 H21C 109.5 . .
C20 C22 H22A 109.5 . .
C20 C22 H22B 109.5 . .
H22A C22 H22B 109.5 . .
C20 C22 H22C 109.5 . .
H22A C22 H22C 109.5 . .
H22B C22 H22C 109.5 . .
C24 C23 C19 122.0(4) . .
C24 C23 H23 119.0 . .
C19 C23 H23 119.0 . .
C23 C24 C25 119.2(3) . .
C23 C24 H24 120.4 . .
C25 C24 H24 120.4 . .
C24 C25 C26 121.8(3) . .
C24 C25 H25 119.1 . .
C26 C25 H25 119.1 . .
C25 C26 C18 118.4(3) . .
C25 C26 C27 120.0(3) . .
C18 C26 C27 121.6(3) . .
C26 C27 C29 112.8(3) . .
C26 C27 C28 110.8(3) . .
C29 C27 C28 110.6(3) . .
C26 C27 H27 107.5 . .
C29 C27 H27 107.5 . .
C28 C27 H27 107.5 . .
C27 C28 H28A 109.5 . .
C27 C28 H28B 109.5 . .
H28A C28 H28B 109.5 . .
C27 C28 H28C 109.5 . .
H28A C28 H28C 109.5 . .
H28B C28 H28C 109.5 . .
C27 C29 H29A 109.5 . .
C27 C29 H29B 109.5 . .
H29A C29 H29B 109.5 . .
C27 C29 H29C 109.5 . .
H29A C29 H29C 109.5 . .
H29B C29 H29C 109.5 . .
N3 C30 Mg1 135.7(2) . 3_566
N3 C30 H30 110(2) . .
Mg1 C30 H30 115(2) 3_566 .
N3 C31 C32 109.7(3) . .
N3 C31 C36 116.4(3) . .
C32 C31 C36 110.9(3) . .
N3 C31 H31 106.4 . .
C32 C31 H31 106.4 . .
C36 C31 H31 106.4 . .
C31 C32 C33 112.1(3) . .
C31 C32 H32A 109.2 . .
C33 C32 H32A 109.2 . .
C31 C32 H32B 109.2 . .
C33 C32 H32B 109.2 . .
H32A C32 H32B 107.9 . .
C32 C33 C34 111.4(3) . .
C32 C33 H33A 109.4 . .
C34 C33 H33A 109.4 . .
C32 C33 H33B 109.4 . .
C34 C33 H33B 109.4 . .
H33A C33 H33B 108.0 . .
C35 C34 C33 110.8(3) . .
C35 C34 H34A 109.5 . .
C33 C34 H34A 109.5 . .
C35 C34 H34B 109.5 . .
C33 C34 H34B 109.5 . .
H34A C34 H34B 108.1 . .
C34 C35 C36 111.2(3) . .
C34 C35 H35A 109.4 . .
C36 C35 H35A 109.4 . .
C34 C35 H35B 109.4 . .
C36 C35 H35B 109.4 . .
H35A C35 H35B 108.0 . .
C31 C36 C35 110.3(3) . .
C31 C36 H36A 109.6 . .
C35 C36 H36A 109.6 . .
C31 C36 H36B 109.6 . .
C35 C36 H36B 109.6 . .
H36A C36 H36B 108.1 . .
C38 C37 H37A 109.5 . .
C38 C37 H37B 109.5 . .
H37A C37 H37B 109.5 . .
C38 C37 H37C 109.5 . .
H37A C37 H37C 109.5 . .
H37B C37 H37C 109.5 . .
N4 C38 C39 124.9(3) . .
N4 C38 C37 120.4(3) . .
C39 C38 C37 114.8(3) . .
C40 C39 C38 130.0(3) . .
C40 C39 H39 115.0 . .
C38 C39 H39 115.0 . .
N5 C40 C39 124.3(3) . .
N5 C40 C41 120.8(4) . .
C39 C40 C41 115.0(4) . .
C40 C41 H41A 109.5 . .
C40 C41 H41B 109.5 . .
H41A C41 H41B 109.5 . .
C40 C41 H41C 109.5 . .
H41A C41 H41C 109.5 . .
H41B C41 H41C 109.5 . .
C43 C42 C50 119.9(3) . .
C43 C42 N4 119.2(3) . .
C50 C42 N4 120.9(3) . .
C42 C43 C47 119.0(4) . .
C42 C43 C44 122.0(3) . .
C47 C43 C44 119.0(4) . .
C43 C44 C46 113.4(4) . .
C43 C44 C45 110.8(5) . .
C46 C44 C45 109.6(4) . .
C43 C44 H44 107.6 . .
C46 C44 H44 107.6 . .
C45 C44 H44 107.6 . .
C44 C45 H45A 109.5 . .
C44 C45 H45B 109.5 . .
H45A C45 H45B 109.5 . .
C44 C45 H45C 109.5 . .
H45A C45 H45C 109.5 . .
H45B C45 H45C 109.5 . .
C44 C46 H46A 109.5 . .
C44 C46 H46B 109.5 . .
H46A C46 H46B 109.5 . .
C44 C46 H46C 109.5 . .
H46A C46 H46C 109.5 . .
H46B C46 H46C 109.5 . .
C48 C47 C43 121.7(4) . .
C48 C47 H47 119.2 . .
C43 C47 H47 119.2 . .
C47 C48 C49 119.5(4) . .
C47 C48 H48 120.3 . .
C49 C48 H48 120.3 . .
C48 C49 C50 121.4(5) . .
C48 C49 H49 119.3 . .
C50 C49 H49 119.3 . .
C42 C50 C49 118.5(4) . .
C42 C50 C51 123.1(4) . .
C49 C50 C51 118.4(4) . .
C53 C51 C50 111.5(4) . .
C53 C51 C52 108.2(5) . .
C50 C51 C52 113.1(5) . .
C53 C51 H51 107.9 . .
C50 C51 H51 107.9 . .
C52 C51 H51 107.9 . .
C51 C52 H52A 109.5 . .
C51 C52 H52B 109.5 . .
H52A C52 H52B 109.5 . .
C51 C52 H52C 109.5 . .
H52A C52 H52C 109.5 . .
H52B C52 H52C 109.5 . .
C51 C53 H53A 109.5 . .
C51 C53 H53B 109.5 . .
H53A C53 H53B 109.5 . .
C51 C53 H53C 109.5 . .
H53A C53 H53C 109.5 . .
H53B C53 H53C 109.5 . .
C55 C54 C62 121.0(4) . .
C55 C54 N5 119.0(4) . .
C62 C54 N5 120.0(4) . .
C59 C55 C54 118.5(5) . .
C59 C55 C56 120.2(5) . .
C54 C55 C56 121.3(4) . .
C58 C56 C57 106.8(5) . .
C58 C56 C55 115.0(6) . .
C57 C56 C55 110.8(7) . .
C58 C56 H56 108.0 . .
C57 C56 H56 108.0 . .
C55 C56 H56 108.0 . .
C56 C57 H57A 109.5 . .
C56 C57 H57B 109.5 . .
H57A C57 H57B 109.5 . .
C56 C57 H57C 109.5 . .
H57A C57 H57C 109.5 . .
H57B C57 H57C 109.5 . .
C56 C58 H58A 109.5 . .
C56 C58 H58B 109.5 . .
H58A C58 H58B 109.5 . .
C56 C58 H58C 109.5 . .
H58A C58 H58C 109.5 . .
H58B C58 H58C 109.5 . .
C60 C59 C55 121.5(6) . .
C60 C59 H59 119.2 . .
C55 C59 H59 119.2 . .
C61 C60 C59 119.8(5) . .
C61 C60 H60 120.1 . .
C59 C60 H60 120.1 . .
C60 C61 C62 122.0(5) . .
C60 C61 H61 119.0 . .
C62 C61 H61 119.0 . .
C61 C62 C54 117.1(5) . .
C61 C62 C63 120.1(4) . .
C54 C62 C63 122.8(4) . .
C62 C63 C65 112.4(5) . .
C62 C63 C64 111.3(5) . .
C65 C63 C64 109.0(5) . .
C62 C63 H63 108.0 . .
C65 C63 H63 108.0 . .
C64 C63 H63 108.0 . .
C63 C64 H64A 109.5 . .
C63 C64 H64B 109.5 . .
H64A C64 H64B 109.5 . .
C63 C64 H64C 109.5 . .
H64A C64 H64C 109.5 . .
H64B C64 H64C 109.5 . .
C63 C65 H65A 109.5 . .
C63 C65 H65B 109.5 . .
H65A C65 H65B 109.5 . .
C63 C65 H65C 109.5 . .
H65A C65 H65C 109.5 . .
H65B C65 H65C 109.5 . .
N6 C66 Mg2 136.0(3) 3_656 .
N6 C66 Mg2 43.68(18) 3_656 3_656
Mg2 C66 Mg2 92.31(13) . 3_656
N6 C66 H66 114(3) 3_656 .
Mg2 C66 H66 110(3) . .
Mg2 C66 H66 157(3) 3_656 .
C72 C67 N6 120.4(5) . .
C72 C67 C68 107.9(6) . .
N6 C67 C68 104.1(5) . .
C72 C67 H67 108.0 . .
N6 C67 H67 108.0 . .
C68 C67 H67 108.0 . .
C69 C68 C67 114.1(7) . .
C69 C68 H68A 108.7 . .
C67 C68 H68A 108.7 . .
C69 C68 H68B 108.7 . .
C67 C68 H68B 108.7 . .
H68A C68 H68B 107.6 . .
C68 C69 C70 107.2(9) . .
C68 C69 H69A 110.3 . .
C70 C69 H69A 110.3 . .
C68 C69 H69B 110.3 . .
C70 C69 H69B 110.3 . .
H69A C69 H69B 108.5 . .
C71 C70 C69 113.7(8) . .
C71 C70 H70A 108.8 . .
C69 C70 H70A 108.8 . .
C71 C70 H70B 108.8 . .
C69 C70 H70B 108.8 . .
H70A C70 H70B 107.7 . .
C70 C71 C72 111.3(8) . .
C70 C71 H71A 109.4 . .
C72 C71 H71A 109.4 . .
C70 C71 H71B 109.4 . .
C72 C71 H71B 109.4 . .
H71A C71 H71B 108.0 . .
C67 C72 C71 113.6(6) . .
C67 C72 H72A 108.8 . .
C71 C72 H72A 108.8 . .
C67 C72 H72B 108.8 . .
C71 C72 H72B 108.8 . .
H72A C72 H72B 107.7 . .
C74 C73 C75 120.9(11) . 3_655
C74 C73 H73 119.5 . .
C75 C73 H73 119.5 3_655 .
C73 C74 C75 121.8(11) . .
C73 C74 H74 119.1 . .
C75 C74 H74 119.1 . .
C74 C75 C73 117.2(10) . 3_655
C74 C75 C76 120.8(11) . .
C73 C75 C76 122.0(12) 3_655 .
C75 C76 H76A 109.5 . .
C75 C76 H76B 109.5 . .
H76A C76 H76B 109.5 . .
C75 C76 H76C 109.5 . .
H76A C76 H76C 109.5 . .
H76B C76 H76C 109.5 . .
C72A C67A C68A 117.4(8) . .
C72A C67A N6 128.3(9) . .
C68A C67A N6 114.3(8) . .
C72A C67A H67A 91.1 . .
C68A C67A H67A 91.1 . .
N6 C67A H67A 91.1 . .
C67A C68A C69A 112.4(8) . .
C67A C68A H68C 109.1 . .
C69A C68A H68C 109.1 . .
C67A C68A H68D 109.1 . .
C69A C68A H68D 109.1 . .
H68C C68A H68D 107.9 . .
C70A C69A C68A 113.6(11) . .
C70A C69A H69C 108.8 . .
C68A C69A H69C 108.8 . .
C70A C69A H69D 108.8 . .
C68A C69A H69D 108.8 . .
H69C C69A H69D 107.7 . .
C69A C70A C71A 112.7(10) . .
C69A C70A H70C 109.1 . .
C71A C70A H70C 109.1 . .
C69A C70A H70D 109.1 . .
C71A C70A H70D 109.1 . .
H70C C70A H70D 107.8 . .
C72A C71A C70A 111.7(9) . .
C72A C71A H71C 109.3 . .
C70A C71A H71C 109.3 . .
C72A C71A H71D 109.3 . .
C70A C71A H71D 109.3 . .
H71C C71A H71D 107.9 . .
C67A C72A C71A 125.0(9) . .
C67A C72A H72C 106.1 . .
C71A C72A H72C 106.1 . .
C67A C72A H72D 106.1 . .
C71A C72A H72D 106.1 . .
H72C C72A H72D 106.3 . .

loop_
_geom_bond_atom_site_label_1
_geom_bond_atom_site_label_2
_geom_bond_distance
_geom_bond_site_symmetry_2
Mg1 N1 2.083(3) .
Mg1 N2 2.100(3) .
Mg1 N3 2.109(3) .
Mg1 C30 2.179(3) 3_566
Mg1 Mg1 3.640(2) 3_566
Mg2 N5 2.081(3) .
Mg2 N4 2.084(3) .
Mg2 N6 2.102(3) .
Mg2 C66 2.170(4) .
Mg2 C66 2.830(4) 3_656
Mg2 Mg2 3.635(2) 3_656
N1 C2 1.323(4) .
N1 C6 1.445(4) .
N2 C4 1.322(4) .
N2 C18 1.440(4) .
N3 C30 1.284(4) .
N3 C31 1.495(4) .
N4 C38 1.322(5) .
N4 C42 1.443(4) .
N5 C40 1.315(5) .
N5 C54 1.450(5) .
N6 C66 1.273(5) 3_656
N6 C67 1.513(7) .
N6 C67A 1.516(12) .
C1 C2 1.511(5) .
C1 H1A 0.9800 .
C1 H1B 0.9800 .
C1 H1C 0.9800 .
C2 C3 1.404(5) .
C3 C4 1.407(5) .
C3 H3 0.9500 .
C4 C5 1.520(5) .
C5 H5A 0.9800 .
C5 H5B 0.9800 .
C5 H5C 0.9800 .
C6 C7 1.386(5) .
C6 C14 1.404(5) .
C7 C11 1.399(6) .
C7 C8 1.519(6) .
C8 C10 1.483(7) .
C8 C9 1.561(9) .
C8 H8 1.0000 .
C9 H9A 0.9800 .
C9 H9B 0.9800 .
C9 H9C 0.9800 .
C10 H10A 0.9800 .
C10 H10B 0.9800 .
C10 H10C 0.9800 .
C11 C12 1.368(7) .
C11 H11 0.9500 .
C12 C13 1.370(6) .
C12 H12 0.9500 .
C13 C14 1.392(5) .
C13 H13 0.9500 .
C14 C15 1.512(5) .
C15 C16 1.503(7) .
C15 C17 1.518(6) .
C15 H15 1.0000 .
C16 H16A 0.9800 .
C16 H16B 0.9800 .
C16 H16C 0.9800 .
C17 H17A 0.9800 .
C17 H17B 0.9800 .
C17 H17C 0.9800 .
C18 C26 1.408(5) .
C18 C19 1.408(5) .
C19 C23 1.391(5) .
C19 C20 1.514(5) .
C20 C22 1.522(6) .
C20 C21 1.534(7) .
C20 H20 1.0000 .
C21 H21A 0.9800 .
C21 H21B 0.9800 .
C21 H21C 0.9800 .
C22 H22A 0.9800 .
C22 H22B 0.9800 .
C22 H22C 0.9800 .
C23 C24 1.369(5) .
C23 H23 0.9500 .
C24 C25 1.371(5) .
C24 H24 0.9500 .
C25 C26 1.398(5) .
C25 H25 0.9500 .
C26 C27 1.516(5) .
C27 C29 1.524(5) .
C27 C28 1.526(5) .
C27 H27 1.0000 .
C28 H28A 0.9800 .
C28 H28B 0.9800 .
C28 H28C 0.9800 .
C29 H29A 0.9800 .
C29 H29B 0.9800 .
C29 H29C 0.9800 .
C30 Mg1 2.179(3) 3_566
C30 H30 1.004(18) .
C31 C32 1.510(5) .
C31 C36 1.521(5) .
C31 H31 1.0000 .
C32 C33 1.524(5) .
C32 H32A 0.9900 .
C32 H32B 0.9900 .
C33 C34 1.529(6) .
C33 H33A 0.9900 .
C33 H33B 0.9900 .
C34 C35 1.506(6) .
C34 H34A 0.9900 .
C34 H34B 0.9900 .
C35 C36 1.523(5) .
C35 H35A 0.9900 .
C35 H35B 0.9900 .
C36 H36A 0.9900 .
C36 H36B 0.9900 .
C37 C38 1.518(5) .
C37 H37A 0.9800 .
C37 H37B 0.9800 .
C37 H37C 0.9800 .
C38 C39 1.404(5) .
C39 C40 1.404(5) .
C39 H39 0.9500 .
C40 C41 1.512(5) .
C41 H41A 0.9800 .
C41 H41B 0.9800 .
C41 H41C 0.9800 .
C42 C43 1.391(5) .
C42 C50 1.400(6) .
C43 C47 1.397(6) .
C43 C44 1.505(6) .
C44 C46 1.521(7) .
C44 C45 1.536(9) .
C44 H44 1.0000 .
C45 H45A 0.9800 .
C45 H45B 0.9800 .
C45 H45C 0.9800 .
C46 H46A 0.9800 .
C46 H46B 0.9800 .
C46 H46C 0.9800 .
C47 C48 1.361(8) .
C47 H47 0.9500 .
C48 C49 1.363(7) .
C48 H48 0.9500 .
C49 C50 1.407(6) .
C49 H49 0.9500 .
C50 C51 1.506(6) .
C51 C53 1.503(7) .
C51 C52 1.558(9) .
C51 H51 1.0000 .
C52 H52A 0.9800 .
C52 H52B 0.9800 .
C52 H52C 0.9800 .
C53 H53A 0.9800 .
C53 H53B 0.9800 .
C53 H53C 0.9800 .
C54 C55 1.397(7) .
C54 C62 1.414(6) .
C55 C59 1.386(7) .
C55 C56 1.523(8) .
C56 C58 1.493(9) .
C56 C57 1.519(12) .
C56 H56 1.0000 .
C57 H57A 0.9800 .
C57 H57B 0.9800 .
C57 H57C 0.9800 .
C58 H58A 0.9800 .
C58 H58B 0.9800 .
C58 H58C 0.9800 .
C59 C60 1.370(10) .
C59 H59 0.9500 .
C60 C61 1.362(10) .
C60 H60 0.9500 .
C61 C62 1.400(7) .
C61 H61 0.9500 .
C62 C63 1.494(7) .
C63 C65 1.508(7) .
C63 C64 1.526(7) .
C63 H63 1.0000 .
C64 H64A 0.9800 .
C64 H64B 0.9800 .
C64 H64C 0.9800 .
C65 H65A 0.9800 .
C65 H65B 0.9800 .
C65 H65C 0.9800 .
C66 N6 1.273(5) 3_656
C66 Mg2 2.830(4) 3_656
C66 H66 0.99(2) .
C67 C72 1.423(9) .
C67 C68 1.563(9) .
C67 H67 1.0000 .
C68 C69 1.491(11) .
C68 H68A 0.9900 .
C68 H68B 0.9900 .
C69 C70 1.662(18) .
C69 H69A 0.9900 .
C69 H69B 0.9900 .
C70 C71 1.439(16) .
C70 H70A 0.9900 .
C70 H70B 0.9900 .
C71 C72 1.513(9) .
C71 H71A 0.9900 .
C71 H71B 0.9900 .
C72 H72A 0.9900 .
C72 H72B 0.9900 .
C73 C74 1.360(14) .
C73 C75 1.428(15) 3_655
C73 H73 0.9500 .
C74 C75 1.386(14) .
C74 H74 0.9500 .
C75 C73 1.428(15) 3_655
C75 C76 1.606(19) .
C76 H76A 0.9800 .
C76 H76B 0.9800 .
C76 H76C 0.9800 .
C67A C72A 1.366(11) .
C67A C68A 1.442(10) .
C67A H67A 1.0000 .
C68A C69A 1.454(12) .
C68A H68C 0.9900 .
C68A H68D 0.9900 .
C69A C70A 1.408(12) .
C69A H69C 0.9900 .
C69A H69D 0.9900 .
C70A C71A 1.471(11) .
C70A H70C 0.9900 .
C70A H70D 0.9900 .
C71A C72A 1.432(12) .
C71A H71C 0.9900 .
C71A H71D 0.9900 .
C72A H72C 0.9900 .
C72A H72D 0.9900 .

loop_
_geom_torsion_atom_site_label_1
_geom_torsion_atom_site_label_2
_geom_torsion_atom_site_label_3
_geom_torsion_atom_site_label_4
_geom_torsion
_geom_torsion_site_symmetry_1
_geom_torsion_site_symmetry_2
_geom_torsion_site_symmetry_3
_geom_torsion_site_symmetry_4
N2 Mg1 N1 C2 36.7(2) . . . .
N3 Mg1 N1 C2 -77.1(3) . . . .
C30 Mg1 N1 C2 156.0(2) 3_566 . . .
Mg1 Mg1 N1 C2 -152.5(2) 3_566 . . .
N2 Mg1 N1 C6 -149.7(2) . . . .
N3 Mg1 N1 C6 96.5(2) . . . .
C30 Mg1 N1 C6 -30.4(3) 3_566 . . .
Mg1 Mg1 N1 C6 21.1(3) 3_566 . . .
N1 Mg1 N2 C4 -30.7(2) . . . .
N3 Mg1 N2 C4 90.4(2) . . . .
C30 Mg1 N2 C4 -138.7(2) 3_566 . . .
Mg1 Mg1 N2 C4 159.63(19) 3_566 . . .
N1 Mg1 N2 C18 152.0(2) . . . .
N3 Mg1 N2 C18 -86.9(2) . . . .
C30 Mg1 N2 C18 43.9(3) 3_566 . . .
Mg1 Mg1 N2 C18 -17.7(3) 3_566 . . .
N1 Mg1 N3 C30 -123.0(2) . . . .
N2 Mg1 N3 C30 133.4(2) . . . .
C30 Mg1 N3 C30 0.0(3) 3_566 . . .
Mg1 Mg1 N3 C30 0.0(2) 3_566 . . .
N1 Mg1 N3 C31 60.7(3) . . . .
N2 Mg1 N3 C31 -42.9(3) . . . .
C30 Mg1 N3 C31 -176.3(2) 3_566 . . .
Mg1 Mg1 N3 C31 -176.3(3) 3_566 . . .
N5 Mg2 N4 C38 -29.8(3) . . . .
N6 Mg2 N4 C38 89.1(3) . . . .
C66 Mg2 N4 C38 -141.4(3) . . . .
C66 Mg2 N4 C38 111.8(3) 3_656 . . .
Mg2 Mg2 N4 C38 159.2(2) 3_656 . . .
N5 Mg2 N4 C42 152.5(3) . . . .
N6 Mg2 N4 C42 -88.6(3) . . . .
C66 Mg2 N4 C42 40.9(3) . . . .
C66 Mg2 N4 C42 -65.9(3) 3_656 . . .
Mg2 Mg2 N4 C42 -18.5(3) 3_656 . . .
N4 Mg2 N5 C40 32.3(3) . . . .
N6 Mg2 N5 C40 -82.8(3) . . . .
C66 Mg2 N5 C40 150.1(3) . . . .
C66 Mg2 N5 C40 -108.6(3) 3_656 . . .
Mg2 Mg2 N5 C40 -156.1(2) 3_656 . . .
N4 Mg2 N5 C54 -152.3(3) . . . .
N6 Mg2 N5 C54 92.6(3) . . . .
C66 Mg2 N5 C54 -34.4(3) . . . .
C66 Mg2 N5 C54 66.9(3) 3_656 . . .
Mg2 Mg2 N5 C54 19.3(3) 3_656 . . .
N5 Mg2 N6 C66 -124.3(3) . . . 3_656
N4 Mg2 N6 C66 131.6(3) . . . 3_656
C66 Mg2 N6 C66 0.7(4) . . . 3_656
Mg2 Mg2 N6 C66 0.4(3) 3_656 . . 3_656
N5 Mg2 N6 C67 70.2(4) . . . .
N4 Mg2 N6 C67 -33.9(4) . . . .
C66 Mg2 N6 C67 -164.9(4) . . . .
C66 Mg2 N6 C67 -165.5(6) 3_656 . . .
Mg2 Mg2 N6 C67 -165.1(4) 3_656 . . .
N5 Mg2 N6 C67A 43.1(8) . . . .
N4 Mg2 N6 C67A -61.0(8) . . . .
C66 Mg2 N6 C67A 168.0(8) . . . .
C66 Mg2 N6 C67A 167.4(9) 3_656 . . .
Mg2 Mg2 N6 C67A 167.8(8) 3_656 . . .
C6 N1 C2 C3 163.6(3) . . . .
Mg1 N1 C2 C3 -22.5(4) . . . .
C6 N1 C2 C1 -15.5(5) . . . .
Mg1 N1 C2 C1 158.4(3) . . . .
N1 C2 C3 C4 -12.4(6) . . . .
C1 C2 C3 C4 166.6(4) . . . .
C18 N2 C4 C3 -172.9(3) . . . .
Mg1 N2 C4 C3 9.6(4) . . . .
C18 N2 C4 C5 4.8(4) . . . .
Mg1 N2 C4 C5 -172.7(2) . . . .
C2 C3 C4 N2 20.2(6) . . . .
C2 C3 C4 C5 -157.6(4) . . . .
C2 N1 C6 C7 93.0(4) . . . .
Mg1 N1 C6 C7 -80.5(4) . . . .
C2 N1 C6 C14 -87.9(4) . . . .
Mg1 N1 C6 C14 98.6(3) . . . .
C14 C6 C7 C11 -1.0(6) . . . .
N1 C6 C7 C11 178.2(4) . . . .
C14 C6 C7 C8 176.8(4) . . . .
N1 C6 C7 C8 -4.1(6) . . . .
C6 C7 C8 C10 114.6(5) . . . .
C11 C7 C8 C10 -67.7(6) . . . .
C6 C7 C8 C9 -122.9(5) . . . .
C11 C7 C8 C9 54.9(7) . . . .
C6 C7 C11 C12 1.2(8) . . . .
C8 C7 C11 C12 -176.6(5) . . . .
C7 C11 C12 C13 -0.5(8) . . . .
C11 C12 C13 C14 -0.5(7) . . . .
C12 C13 C14 C6 0.7(6) . . . .
C12 C13 C14 C15 179.4(4) . . . .
C7 C6 C14 C13 0.0(5) . . . .
N1 C6 C14 C13 -179.1(3) . . . .
C7 C6 C14 C15 -178.7(4) . . . .
N1 C6 C14 C15 2.2(5) . . . .
C13 C14 C15 C16 -84.5(5) . . . .
C6 C14 C15 C16 94.2(5) . . . .
C13 C14 C15 C17 41.5(5) . . . .
C6 C14 C15 C17 -139.8(4) . . . .
C4 N2 C18 C26 99.8(4) . . . .
Mg1 N2 C18 C26 -82.9(3) . . . .
C4 N2 C18 C19 -80.5(4) . . . .
Mg1 N2 C18 C19 96.8(4) . . . .
C26 C18 C19 C23 -2.1(5) . . . .
N2 C18 C19 C23 178.2(3) . . . .
C26 C18 C19 C20 176.8(4) . . . .
N2 C18 C19 C20 -2.9(6) . . . .
C23 C19 C20 C22 -52.0(6) . . . .
C18 C19 C20 C22 129.1(4) . . . .
C23 C19 C20 C21 72.0(5) . . . .
C18 C19 C20 C21 -106.9(4) . . . .
C18 C19 C23 C24 0.3(6) . . . .
C20 C19 C23 C24 -178.7(4) . . . .
C19 C23 C24 C25 1.4(7) . . . .
C23 C24 C25 C26 -1.3(6) . . . .
C24 C25 C26 C18 -0.6(5) . . . .
C24 C25 C26 C27 -179.4(3) . . . .
C19 C18 C26 C25 2.3(5) . . . .
N2 C18 C26 C25 -178.0(3) . . . .
C19 C18 C26 C27 -178.9(3) . . . .
N2 C18 C26 C27 0.8(5) . . . .
C25 C26 C27 C29 -43.3(4) . . . .
C18 C26 C27 C29 137.9(3) . . . .
C25 C26 C27 C28 81.3(4) . . . .
C18 C26 C27 C28 -97.5(4) . . . .
C31 N3 C30 Mg1 176.4(3) . . . 3_566
Mg1 N3 C30 Mg1 -0.1(4) . . . 3_566
C30 N3 C31 C32 113.3(3) . . . .
Mg1 N3 C31 C32 -70.8(3) . . . .
C30 N3 C31 C36 -13.7(5) . . . .
Mg1 N3 C31 C36 162.2(2) . . . .
N3 C31 C32 C33 175.2(3) . . . .
C36 C31 C32 C33 -54.8(4) . . . .
C31 C32 C33 C34 53.5(5) . . . .
C32 C33 C34 C35 -54.2(5) . . . .
C33 C34 C35 C36 56.9(5) . . . .
N3 C31 C36 C35 -177.0(3) . . . .
C32 C31 C36 C35 56.6(4) . . . .
C34 C35 C36 C31 -58.2(4) . . . .
C42 N4 C38 C39 -170.0(4) . . . .
Mg2 N4 C38 C39 12.1(5) . . . .
C42 N4 C38 C37 9.1(5) . . . .
Mg2 N4 C38 C37 -168.8(3) . . . .
N4 C38 C39 C40 17.2(7) . . . .
C37 C38 C39 C40 -162.0(4) . . . .
C54 N5 C40 C39 167.4(4) . . . .
Mg2 N5 C40 C39 -16.9(5) . . . .
C54 N5 C40 C41 -11.9(5) . . . .
Mg2 N5 C40 C41 163.9(3) . . . .
C38 C39 C40 N5 -14.3(7) . . . .
C38 C39 C40 C41 165.0(4) . . . .
C38 N4 C42 C43 93.1(4) . . . .
Mg2 N4 C42 C43 -89.2(4) . . . .
C38 N4 C42 C50 -86.8(4) . . . .
Mg2 N4 C42 C50 91.0(4) . . . .
C50 C42 C43 C47 2.8(6) . . . .
N4 C42 C43 C47 -177.1(4) . . . .
C50 C42 C43 C44 -179.3(4) . . . .
N4 C42 C43 C44 0.8(6) . . . .
C42 C43 C44 C46 130.8(5) . . . .
C47 C43 C44 C46 -51.3(6) . . . .
C42 C43 C44 C45 -105.5(5) . . . .
C47 C43 C44 C45 72.4(6) . . . .
C42 C43 C47 C48 -0.8(7) . . . .
C44 C43 C47 C48 -178.8(5) . . . .
C43 C47 C48 C49 -0.8(8) . . . .
C47 C48 C49 C50 0.5(8) . . . .
C43 C42 C50 C49 -3.1(6) . . . .
N4 C42 C50 C49 176.8(4) . . . .
C43 C42 C50 C51 177.4(4) . . . .
N4 C42 C50 C51 -2.7(6) . . . .
C48 C49 C50 C42 1.4(7) . . . .
C48 C49 C50 C51 -179.1(5) . . . .
C42 C50 C51 C53 -112.3(5) . . . .
C49 C50 C51 C53 68.2(6) . . . .
C42 C50 C51 C52 125.5(6) . . . .
C49 C50 C51 C52 -54.0(7) . . . .
C40 N5 C54 C55 -91.3(5) . . . .
Mg2 N5 C54 C55 93.2(5) . . . .
C40 N5 C54 C62 90.5(4) . . . .
Mg2 N5 C54 C62 -85.0(4) . . . .
C62 C54 C55 C59 -1.4(9) . . . .
N5 C54 C55 C59 -179.5(6) . . . .
C62 C54 C55 C56 179.7(6) . . . .
N5 C54 C55 C56 1.5(9) . . . .
C59 C55 C56 C58 35.9(11) . . . .
C54 C55 C56 C58 -145.2(6) . . . .
C59 C55 C56 C57 -85.4(9) . . . .
C54 C55 C56 C57 93.6(7) . . . .
C54 C55 C59 C60 -0.7(12) . . . .
C56 C55 C59 C60 178.3(8) . . . .
C55 C59 C60 C61 1.3(13) . . . .
C59 C60 C61 C62 0.3(11) . . . .
C60 C61 C62 C54 -2.2(8) . . . .
C60 C61 C62 C63 176.6(6) . . . .
C55 C54 C62 C61 2.8(7) . . . .
N5 C54 C62 C61 -179.1(4) . . . .
C55 C54 C62 C63 -176.0(5) . . . .
N5 C54 C62 C63 2.1(6) . . . .
C61 C62 C63 C65 -63.7(6) . . . .
C54 C62 C63 C65 115.0(5) . . . .
C61 C62 C63 C64 58.8(7) . . . .
C54 C62 C63 C64 -122.4(6) . . . .
N5 Mg2 C66 N6 128.0(5) . . . 3_656
N4 Mg2 C66 N6 -129.7(5) . . . 3_656
N6 Mg2 C66 N6 -0.9(6) . . . 3_656
C66 Mg2 C66 N6 -0.6(4) 3_656 . . 3_656
Mg2 Mg2 C66 N6 -0.6(4) 3_656 . . 3_656
N5 Mg2 C66 Mg2 128.64(12) . . . 3_656
N4 Mg2 C66 Mg2 -129.09(12) . . . 3_656
N6 Mg2 C66 Mg2 -0.28(18) . . . 3_656
C66 Mg2 C66 Mg2 0.000(2) 3_656 . . 3_656
C66 N6 C67 C72 -4.8(8) 3_656 . . .
C67A N6 C67 C72 -107.1(17) . . . .
Mg2 N6 C67 C72 159.5(4) . . . .
C66 N6 C67 C68 116.2(6) 3_656 . . .
C67A N6 C67 C68 13.9(13) . . . .
Mg2 N6 C67 C68 -79.5(6) . . . .
C72 C67 C68 C69 -59.8(10) . . . .
N6 C67 C68 C69 171.2(8) . . . .
C67 C68 C69 C70 50.5(11) . . . .
C68 C69 C70 C71 -47.7(14) . . . .
C69 C70 C71 C72 50.5(14) . . . .
N6 C67 C72 C71 -179.9(6) . . . .
C68 C67 C72 C71 61.0(8) . . . .
C70 C71 C72 C67 -60.1(11) . . . .
C75 C73 C74 C75 -1.6(17) 3_655 . . .
C73 C74 C75 C73 1.6(17) . . . 3_655
C73 C74 C75 C76 180.0(11) . . . .
C66 N6 C67A C72A -6(3) 3_656 . . .
C67 N6 C67A C72A 85(3) . . . .
Mg2 N6 C67A C72A -172.4(18) . . . .
C66 N6 C67A C68A 177.5(10) 3_656 . . .
C67 N6 C67A C68A -90.9(19) . . . .
Mg2 N6 C67A C68A 11.5(17) . . . .
C72A C67A C68A C69A -29(3) . . . .
N6 C67A C68A C69A 147.9(15) . . . .
C67A C68A C69A C70A 51(2) . . . .
C68A C69A C70A C71A -58(3) . . . .
C69A C70A C71A C72A 40(2) . . . .
C68A C67A C72A C71A 15(4) . . . .
N6 C67A C72A C71A -160.6(18) . . . .
C70A C71A C72A C67A -20(3) . . . .
